data_2104943
loop_
_publ_author_name
'Hammer, Sonja M.'
'Alig, Edith'
'Fink, Lothar'
'Schmidt, Martin U.'

_publ_section_title
;
 Predicted and experimental crystal structures of
 ethyl-<i>tert</i>-butyl ether
;
_journal_issue 2
_journal_name_full 'Acta Crystallographica Section B'
_journal_page_first 155
_journal_page_last 162
_journal_paper_doi 10.1107/S0108768111001169
_journal_volume 67
_journal_year 2011
_chemical_formula_analytical 'C6 H14 O'
_chemical_formula_moiety 'C6 H14 O'
_chemical_formula_structural 'C6 H14 O'
_chemical_formula_sum 'C6 H14 O'
_chemical_formula_weight 102.17
_chemical_name_common 'ethyl-<i>tert</i>-butyl ether'
_chemical_name_systematic
;
2-ethoxy-2-methylpropane
;
_space_group_crystal_system monoclinic
_space_group_IT_number 12
_space_group_name_Hall '-C 2y'
_space_group_name_H-M_alt 'C 1 2/m 1'
_symmetry_space_group_name_Hall '-C 2y'
_symmetry_space_group_name_H-M 'C 1 2/m 1'
_cell_angle_alpha 90
_cell_angle_beta 101.0148(15)
_cell_angle_gamma 90
_cell_formula_units_Z 4
_cell_length_a 14.7170(3)
_cell_length_b 7.76462(17)
_cell_length_c 6.22813(16)
_cell_measurement_temperature 123(2)
_cell_volume 698.59(3)
_computing_cell_refinement '<i>TOPAS Academic</i> (Coelho, 2007)'
_computing_data_collection '<i>STOE WinXPOW</i> (STOE & Cie GmbH, 2005)'
_computing_data_reduction '<i>DASH</i> (David <i>et al.</i>, 2006)'
_computing_molecular_graphics '<i>Mercury</i> (Macrae <i>et al.</i>, 2008)'
_computing_publication_material '<i>publCIF</i> (Westrip, 2009)'
_computing_structure_refinement '<i>TOPAS Academic</i> (Coelho, 2007)'
_computing_structure_solution '<i>DASH</i> (David <i>et al.</i>, 2006)'
_diffrn_ambient_temperature 123(2)
_diffrn_measurement_device_type
;
STOE Stadi-P diffractometer
;
_diffrn_radiation_monochromator 'primary focussing, Ge 111'
_diffrn_radiation_type 'Cu K\a~1~'
_diffrn_radiation_wavelength 1.54056
_exptl_absorpt_coefficient_mu 0.488
_exptl_absorpt_correction_type none
_exptl_crystal_density_diffrn 0.971
_exptl_crystal_description powder
_exptl_crystal_F_000 232.0
_pd_char_colour colourless
_pd_char_particle_morphology 'no specific habit'
_pd_meas_2theta_range_inc 0.01
_pd_meas_2theta_range_max 69.99
_pd_meas_2theta_range_min 5.0
_pd_meas_number_of_points 6500
_pd_meas_scan_method step
_pd_prep_conditions 'quenched sample'
_pd_prep_temperature 123(2)
_pd_proc_2theta_range_inc 0.01
_pd_proc_2theta_range_max 69.99
_pd_proc_2theta_range_min 5.0
_pd_proc_info_excluded_regions none
_pd_proc_ls_background_function 'Chebyshev with 50 terms'
_pd_proc_ls_pref_orient_corr 'Correction based on March (1932)'
_pd_proc_ls_profile_function ' modified Thompson-Cox-Hastings pseudo-Voigt(Young, 1993)'
_pd_proc_ls_prof_R_factor 0.03425
_pd_proc_ls_prof_wR_expected 0.01679
_pd_proc_ls_prof_wR_factor 0.04556
_pd_proc_wavelength 1.54056
_pd_spec_mounting 'glass capillary'
_pd_spec_mount_mode transmission
_pd_spec_shape cylinder
_pd_spec_size_axial 10
_pd_spec_size_equat 0.7
_pd_spec_size_thick 0.7
_refine_ls_extinction_method none
_refine_ls_goodness_of_fit_all 2.714
_refine_ls_hydrogen_treatment refall
_refine_ls_matrix_type fullcycle
_refine_ls_number_constraints 0
_refine_ls_number_parameters 114
_refine_ls_number_restraints 32
_refine_ls_shift/su_max 0.001
_refine_ls_weighting_scheme sigma
_cod_data_source_file og5046.cif
_cod_data_source_block I
_cod_database_code 2104943
_cod_database_fobs_code 2104943

loop_
_symmetry_equiv_pos_as_xyz
+x,+y,+z
+x,-y,+z
-x,+y,-z
-x,-y,-z
1/2+x,1/2+y,+z
1/2+x,1/2-y,+z
1/2-x,1/2+y,-z
1/2-x,1/2-y,-z

loop_
_atom_site_type_symbol
_atom_site_label
_atom_site_fract_x
_atom_site_fract_y
_atom_site_fract_z
_atom_site_U_iso_or_equiv
_atom_site_thermal_displace_type
_atom_site_occupancy
O O4 0.26110(11) 0.00000 0.3763(3) 0.0337 Uiso 1.000
C C1 0.14543(12) 0.00000 0.5910(3) 0.0337 Uiso 1.000
C C2 0.16127(12) 0.00000 0.3546(3) 0.0337 Uiso 1.000
C C3 0.11775(10) 0.16530(19) 0.2431(3) 0.0337 Uiso 1.000
C C5 0.29674(12) 0.00000 0.1785(3) 0.0337 Uiso 1.000
C C6 0.40379(12) 0.00000 0.2339(3) 0.0337 Uiso 1.000
H H1A 0.0702(4) 0.00000 0.5947(14) 0.0405 Uiso 1.000
H H1B 0.1790(3) 0.1103(5) 0.6798(7) 0.0405 Uiso 1.000
H H3A 0.0444(3) 0.1729(5) 0.2514(7) 0.0405 Uiso 1.000
H H3B 0.1531(3) 0.2799(6) 0.3186(8) 0.0405 Uiso 1.000
H H3C 0.1234(3) 0.1648(6) 0.0743(8) 0.0405 Uiso 1.000
H H5A 0.2728(3) -0.1122(5) 0.0794(8) 0.0405 Uiso 1.000
H H6A 0.4319(4) 0.00000 0.0828(12) 0.0405 Uiso 1.000
H H6B 0.4288(3) -0.1122(5) 0.3297(8) 0.0405 Uiso 1.000

loop_
_atom_type_symbol
_atom_type_description
_atom_type_scat_source
C C 'International Tables Vol C Table 6.1.1.4'
H H 'International Tables Vol C Table 6.1.1.4'
O O 'International Tables Vol C Table 6.1.1.4'

loop_
_audit_conform_dict_name
_audit_conform_dict_version
cif_core.dic .
cif_pd.dic .

loop_
_geom_angle_atom_site_label_1
_geom_angle_atom_site_label_2
_geom_angle_atom_site_label_3
_geom_angle_site_symmetry_1
_geom_angle_site_symmetry_2
_geom_angle_site_symmetry_3
_geom_angle
_geom_angle_publ_flag
C2 O4 C5 . . . 116.89(16) no
O4 C2 C1 . . . 104.34(15) no
O4 C2 C3 . . . 111.65(10) no
C1 C2 C3 . . . 107.85(11) no
O4 C5 C6 . . . 109.50(15) no
C2 C1 H1A . . . 110.8(5) no
C2 C1 H1B . . . 110.6(3) no
H1A C1 H1B . . . 110.3(4) no
C2 C3 H3A . . . 110.7(2) no
C2 C3 H3B . . . 111.3(3) no
C2 C3 H3C . . . 109.7(3) no
H3A C3 H3B . . . 109.3(3) no
H3A C3 H3C . . . 108.0(4) no
H3B C3 H3C . . . 107.8(4) no
O4 C5 H5A . . . 110.9(3) no
C6 C5 H5A . . . 109.4(3) no
C5 C6 H6A . . . 110.1(4) no
C5 C6 H6B . . . 110.4(3) no
H6A C6 H6B . . . 109.2(3) no

loop_
_geom_bond_atom_site_label_1
_geom_bond_atom_site_label_2
_geom_bond_site_symmetry_1
_geom_bond_site_symmetry_2
_geom_bond_distance
_geom_bond_publ_flag
O4 C2 . . 1.450(2) no
O4 C5 . . 1.428(3) no
C1 C2 . . 1.534(3) no
C2 C3 . . 1.5394(19) no
C5 C6 . . 1.547(3) no
C1 H1A . . 1.112(6) no
C1 H1B . . 1.086(4) no
C3 H3A . . 1.092(5) no
C3 H3B . . 1.091(5) no
C3 H3C . . 1.070(5) no
C5 H5A . . 1.087(4) no
C6 H6A . . 1.098(7) no
C6 H6B . . 1.080(4) no
